data_2204136
loop_
_publ_author_name
'Liu, Miao-Chang'
'Wen  Feng'
'Ding, Jin-Chang'

_publ_section_title
;
 1-(Carboxymethyl)thymine
;
_journal_issue 9
_journal_name_full 'Acta Crystallographica Section E'
_journal_page_first o1611
_journal_page_last o1612
_journal_paper_doi 10.1107/S1600536804019580
_journal_volume 60
_journal_year 2004
_chemical_formula_iupac 'C7 H8 N2 O4'
_chemical_formula_moiety 'C7 H8 N2 O4'
_chemical_formula_sum 'C7 H8 N2 O4'
_chemical_formula_weight 184.15
_chemical_name_common 1-Carboxymethylthymine
_chemical_name_systematic
;
5-methyl-2,6-dioxo-1,2,3,6-tetrahydropyrimidine-3-acetic acid
;
_space_group_IT_number 14
_symmetry_cell_setting monoclinic
_symmetry_space_group_name_Hall '-P 2yn'
_symmetry_space_group_name_H-M 'P 1 21/n 1'
_atom_sites_solution_hydrogens geom
_atom_sites_solution_primary direct
_atom_sites_solution_secondary difmap
_audit_creation_method SHELXL-97
_cell_angle_alpha 90.00
_cell_angle_beta 99.476(2)
_cell_angle_gamma 90.00
_cell_formula_units_Z 4
_cell_length_a 5.0372(2)
_cell_length_b 17.1314(7)
_cell_length_c 9.2598(4)
_cell_measurement_reflns_used 2012
_cell_measurement_temperature 298(2)
_cell_measurement_theta_max 25.18
_cell_measurement_theta_min 2.38
_cell_volume 788.16(6)
_computing_cell_refinement 'SAINT (Bruker, 2002)'
_computing_data_collection 'SMART (Bruker, 2002)'
_computing_data_reduction SAINT
_computing_molecular_graphics SHELXTL
_computing_publication_material SHELXTL
_computing_structure_refinement SHELXTL
_computing_structure_solution 'SHELXTL (Bruker, 2002)'
_diffrn_ambient_temperature 298(2)
_diffrn_measured_fraction_theta_full 0.998
_diffrn_measured_fraction_theta_max 0.998
_diffrn_measurement_device_type 'Bruker SMART APEX area-detector'
_diffrn_measurement_method '\f and \w scans'
_diffrn_radiation_monochromator graphite
_diffrn_radiation_source 'fine-focus sealed tube'
_diffrn_radiation_type MoK\a
_diffrn_radiation_wavelength 0.71073
_diffrn_reflns_av_R_equivalents 0.0151
_diffrn_reflns_av_sigmaI/netI 0.0169
_diffrn_reflns_limit_h_max 6
_diffrn_reflns_limit_h_min -4
_diffrn_reflns_limit_k_max 18
_diffrn_reflns_limit_k_min -20
_diffrn_reflns_limit_l_max 10
_diffrn_reflns_limit_l_min -10
_diffrn_reflns_number 4127
_diffrn_reflns_theta_full 25.19
_diffrn_reflns_theta_max 25.19
_diffrn_reflns_theta_min 2.38
_diffrn_standards_decay_% 0
_diffrn_standards_interval_time 0
_diffrn_standards_number 0
_exptl_absorpt_coefficient_mu 0.129
_exptl_absorpt_correction_T_max 0.9721
_exptl_absorpt_correction_T_min 0.9510
_exptl_absorpt_correction_type multi-scan
_exptl_absorpt_process_details '(SADABS; Bruker, 2002)'
_exptl_crystal_colour colorless
_exptl_crystal_density_diffrn 1.552
_exptl_crystal_density_method 'not measured'
_exptl_crystal_description Block
_exptl_crystal_F_000 384
_exptl_crystal_size_max 0.31
_exptl_crystal_size_mid 0.25
_exptl_crystal_size_min 0.14
_refine_diff_density_max 0.149
_refine_diff_density_min -0.252
_refine_ls_extinction_method none
_refine_ls_goodness_of_fit_ref 1.111
_refine_ls_hydrogen_treatment constr
_refine_ls_matrix_type full
_refine_ls_number_parameters 120
_refine_ls_number_reflns 1409
_refine_ls_number_restraints 0
_refine_ls_restrained_S_all 1.111
_refine_ls_R_factor_all 0.0462
_refine_ls_R_factor_gt 0.0425
_refine_ls_shift/su_max <0.001
_refine_ls_shift/su_mean 0.000
_refine_ls_structure_factor_coef Fsqd
_refine_ls_weighting_details 'calc w=1/[\s^2^(Fo^2^)+(0.0521P)^2^+0.263P] where P=(Fo^2^+2Fc^2^)/3'
_refine_ls_weighting_scheme calc
_refine_ls_wR_factor_gt 0.1036
_refine_ls_wR_factor_ref 0.1066
_reflns_number_gt 1291
_reflns_number_total 1409
_reflns_threshold_expression 'I > 2\s(I)'
_cod_data_source_file ci6412.cif
_cod_data_source_block I
_cod_depositor_comments
;
The following automatic conversions were performed:
'_symmetry_cell_setting' value 'Monoclinic' changed to 'monoclinic'
according to '/home/saulius/struct/CIF-dictionaries/cif_core.dic'
dictionary named 'cif_core.dic' version 2.4.1 from 2010-06-29.

Automatic conversion script
Id: cif_fix_enum 1527 2010-12-29 10:47:43Z saulius 

The following automatic conversions were performed:

'_symmetry_cell_setting' value 'Monoclinic' changed to 'monoclinic'
according to /home/saulius/struct/CIF-dictionaries/cif_core.dic
dictionary named 'cif_core.dic' version 2.4.1 from 2010-06-29.

Automatic conversion script
Id: cif_fix_values 1715 2011-07-08 13:25:40Z adriana 
;
_cod_original_sg_symbol_H-M 'P 21/n'
_cod_database_code 2204136
_cod_database_fobs_code 2204136

loop_
_symmetry_equiv_pos_as_xyz
'x, y, z'
'-x+1/2, y+1/2, -z+1/2'
'-x, -y, -z'
'x-1/2, -y-1/2, z-1/2'

loop_
_atom_site_label
_atom_site_fract_x
_atom_site_fract_y
_atom_site_fract_z
_atom_site_U_iso_or_equiv
_atom_site_adp_type
_atom_site_calc_flag
_atom_site_refinement_flags
_atom_site_occupancy
_atom_site_type_symbol
O1 0.8790(3) 0.40450(7) 0.67206(15) 0.0438(4) Uani d . 1 O
H1 1.0066 0.4349 0.6849 0.066 Uiso calc R 1 H
O2 1.1614(3) 0.32520(8) 0.81459(15) 0.0494(4) Uani d . 1 O
O3 0.6592(3) 0.19558(8) 0.93879(14) 0.0468(4) Uani d . 1 O
O4 1.2021(3) -0.00532(7) 0.86085(13) 0.0409(3) Uani d . 1 O
N1 0.8438(3) 0.19748(8) 0.72962(15) 0.0320(4) Uani d . 1 N
N2 0.9191(3) 0.09355(8) 0.89026(15) 0.0333(4) Uani d . 1 N
H2 0.8826 0.0696 0.9663 0.040 Uiso calc R 1 H
C1 0.9539(3) 0.33680(10) 0.73369(18) 0.0322(4) Uani d . 1 C
C2 0.7413(3) 0.27532(10) 0.6891(2) 0.0370(4) Uani d . 1 C
H2A 0.5868 0.2859 0.7362 0.044 Uiso calc R 1 H
H2B 0.6826 0.2776 0.5840 0.044 Uiso calc R 1 H
C3 0.7964(3) 0.16488(10) 0.85882(18) 0.0315(4) Uani d . 1 C
C4 1.0932(3) 0.05663(9) 0.81338(17) 0.0303(4) Uani d . 1 C
C5 1.1335(3) 0.09379(10) 0.67952(18) 0.0323(4) Uani d . 1 C
C6 1.0091(3) 0.16191(10) 0.64520(18) 0.0340(4) Uani d . 1 C
H6 1.0359 0.1866 0.5593 0.041 Uiso calc R 1 H
C7 1.3104(4) 0.05520(12) 0.5855(2) 0.0472(5) Uani d . 1 C
H7A 1.2993 0.0832 0.4948 0.071 Uiso calc R 1 H
H7B 1.2521 0.0024 0.5659 0.071 Uiso calc R 1 H
H7C 1.4932 0.0554 0.6355 0.071 Uiso calc R 1 H

loop_
_atom_site_aniso_label
_atom_site_aniso_U_11
_atom_site_aniso_U_22
_atom_site_aniso_U_33
_atom_site_aniso_U_12
_atom_site_aniso_U_13
_atom_site_aniso_U_23
O1 0.0405(7) 0.0288(7) 0.0624(9) -0.0014(5) 0.0089(6) 0.0090(6)
O2 0.0428(8) 0.0464(8) 0.0540(8) 0.0001(6) -0.0067(6) 0.0032(6)
O3 0.0579(9) 0.0444(8) 0.0423(7) 0.0201(6) 0.0206(6) 0.0016(6)
O4 0.0506(8) 0.0314(7) 0.0449(7) 0.0126(6) 0.0206(6) 0.0072(5)
N1 0.0356(8) 0.0261(7) 0.0351(8) 0.0028(6) 0.0083(6) 0.0039(6)
N2 0.0436(9) 0.0306(8) 0.0287(7) 0.0081(6) 0.0145(6) 0.0060(6)
C1 0.0338(9) 0.0307(9) 0.0338(9) 0.0052(7) 0.0107(7) 0.0000(7)
C2 0.0354(9) 0.0308(9) 0.0440(10) 0.0031(7) 0.0040(7) 0.0090(7)
C3 0.0341(9) 0.0294(9) 0.0310(8) 0.0026(7) 0.0059(7) -0.0009(7)
C4 0.0328(9) 0.0267(9) 0.0326(8) 0.0012(7) 0.0091(7) -0.0023(7)
C5 0.0366(9) 0.0309(9) 0.0316(9) -0.0018(7) 0.0117(7) -0.0019(7)
C6 0.0392(10) 0.0341(9) 0.0304(9) -0.0034(7) 0.0106(7) 0.0040(7)
C7 0.0550(12) 0.0474(12) 0.0451(11) 0.0060(9) 0.0255(9) -0.0016(9)

loop_
_atom_type_symbol
_atom_type_description
_atom_type_scat_dispersion_real
_atom_type_scat_dispersion_imag
_atom_type_scat_source
C C 0.0033 0.0016 'International Tables Vol C Tables 4.2.6.8 and 6.1.1.4'
H H 0.0000 0.0000 'International Tables Vol C Tables 4.2.6.8 and 6.1.1.4'
N N 0.0061 0.0033 'International Tables Vol C Tables 4.2.6.8 and 6.1.1.4'
O O 0.0106 0.0060 'International Tables Vol C Tables 4.2.6.8 and 6.1.1.4'

loop_
_geom_angle_atom_site_label_1
_geom_angle_atom_site_label_2
_geom_angle_atom_site_label_3
_geom_angle
C1 O1 H1 109.5
C6 N1 C3 121.50(14)
C6 N1 C2 118.76(14)
C3 N1 C2 119.39(14)
C4 N2 C3 127.00(14)
C4 N2 H2 116.5
C3 N2 H2 116.5
O2 C1 O1 125.02(17)
O2 C1 C2 124.18(16)
O1 C1 C2 110.81(14)
N1 C2 C1 111.27(14)
N1 C2 H2A 109.4
C1 C2 H2A 109.4
N1 C2 H2B 109.4
C1 C2 H2B 109.4
H2A C2 H2B 108.0
O3 C3 N1 123.55(15)
O3 C3 N2 122.42(15)
N1 C3 N2 114.04(14)
O4 C4 N2 119.57(14)
O4 C4 C5 124.54(15)
N2 C4 C5 115.89(14)
C6 C5 C4 117.64(15)
C6 C5 C7 123.16(16)
C4 C5 C7 119.20(15)
C5 C6 N1 123.74(15)
C5 C6 H6 118.1
N1 C6 H6 118.1
C5 C7 H7A 109.5
C5 C7 H7B 109.5
H7A C7 H7B 109.5
C5 C7 H7C 109.5
H7A C7 H7C 109.5
H7B C7 H7C 109.5

loop_
_geom_bond_atom_site_label_1
_geom_bond_atom_site_label_2
_geom_bond_distance
O1 C1 1.320(2)
O1 H1 0.82
O2 C1 1.198(2)
O3 C3 1.213(2)
O4 C4 1.241(2)
N1 C6 1.375(2)
N1 C3 1.376(2)
N1 C2 1.457(2)
N2 C4 1.371(2)
N2 C3 1.379(2)
N2 H2 0.86
C1 C2 1.510(2)
C2 H2A 0.97
C2 H2B 0.97
C4 C5 1.437(2)
C5 C6 1.338(2)
C5 C7 1.498(2)
C6 H6 0.93
C7 H7A 0.96
C7 H7B 0.96
C7 H7C 0.96

loop_
_geom_hbond_atom_site_label_D
_geom_hbond_atom_site_label_H
_geom_hbond_atom_site_label_A
_geom_hbond_site_symmetry_A
_geom_hbond_distance_DH
_geom_hbond_distance_HA
_geom_hbond_distance_DA
_geom_hbond_angle_DHA
_geom_hbond_publ_flag
O1 H1 O4 2_756 0.82 1.89 2.673(2) 158 yes
N2 H2 O4 3_757 0.86 2.05 2.904(2) 176 yes
C2 H2A O2 1_455 0.97 2.47 3.425(2) 170 yes
C6 H6 O3 4_665 0.93 2.44 3.265(2) 148 yes
C7 H7C Cg 1_655 0.96 2.79 3.675(2) 154 yes

loop_
_cod_related_entry_id
_cod_related_entry_database
_cod_related_entry_code
1 ChemSpider 746146
